data_2104851
loop_
_publ_author_name
'Budesinsky, Milos'
'Cisarova, Ivana'
'Podlaha, Jaroslav'
'Borremans, Frans'
'Martins, Jos\'e C.'
'Waroquier, Michel'
'Pauwels, Ewald'

_publ_section_title
;
 Structures of cyclic dipeptides: an X-ray and computational study of
 <i>cis</i>- and <i>trans</i>-<i>cyclo</i>(Pip-Phe),
 <i>cyclo</i>(Pro-Phe) and their <i>N</i>-methyl derivatives
;
_journal_issue 6
_journal_name_full 'Acta Crystallographica Section B'
_journal_page_first 662
_journal_page_last 677
_journal_paper_doi 10.1107/S0108768110040243
_journal_volume 66
_journal_year 2010
_chemical_formula_moiety 'C14 H16 N2 O2'
_chemical_formula_sum 'C14 H16 N2 O2'
_chemical_formula_weight 244.29
_chemical_name_systematic
;
 ?
;
_space_group_IT_number 4
_symmetry_cell_setting monoclinic
_symmetry_space_group_name_Hall 'P 2yb'
_symmetry_space_group_name_H-M 'P 1 21 1'
_atom_sites_solution_hydrogens difmap
_atom_sites_solution_primary direct
_atom_sites_solution_secondary difmap
_audit_creation_method SHELXL-97
_cell_angle_alpha 90.00
_cell_angle_beta 92.4862(15)
_cell_angle_gamma 90.00
_cell_formula_units_Z 2
_cell_length_a 5.6190(2)
_cell_length_b 10.0392(3)
_cell_length_c 10.7068(2)
_cell_measurement_reflns_used 1446
_cell_measurement_temperature 150(2)
_cell_measurement_theta_max 27.5
_cell_measurement_theta_min 1
_cell_volume 603.40(3)
_computing_cell_refinement 'COLLECT and DENZO'
_computing_data_collection 'COLLECT (Hooft, 1998) and DENZO (Otwinowski & Minor, 1997)'
_computing_data_reduction 'COLLECT and DENZO'
_computing_structure_refinement 'SHELXL-97 (Sheldrick, 1997)'
_computing_structure_solution 'SIR92 (Altomare et al., 1994)'
_diffrn_ambient_temperature 150(2)
_diffrn_detector_area_resol_mean 9.091
_diffrn_measured_fraction_theta_full 0.993
_diffrn_measured_fraction_theta_max 0.993
_diffrn_measurement_device_type 'Nonius KappaCCD area detector'
_diffrn_measurement_method '\f and \w scans to fill the Ewald sphere'
_diffrn_radiation_monochromator graphite
_diffrn_radiation_source 'fine-focus sealed tube'
_diffrn_radiation_type MoK\a
_diffrn_radiation_wavelength 0.71073
_diffrn_reflns_av_R_equivalents 0.023
_diffrn_reflns_av_sigmaI/netI 0.0211
_diffrn_reflns_limit_h_max 7
_diffrn_reflns_limit_h_min -7
_diffrn_reflns_limit_k_max 12
_diffrn_reflns_limit_k_min -12
_diffrn_reflns_limit_l_max 13
_diffrn_reflns_limit_l_min -13
_diffrn_reflns_number 9184
_diffrn_reflns_theta_full 27.46
_diffrn_reflns_theta_max 27.46
_diffrn_reflns_theta_min 2.78
_exptl_absorpt_coefficient_mu 0.091
_exptl_absorpt_correction_type none
_exptl_crystal_colour colourless
_exptl_crystal_density_diffrn 1.345
_exptl_crystal_density_method 'not measured'
_exptl_crystal_description prism
_exptl_crystal_F_000 260
_exptl_crystal_size_max 0.4
_exptl_crystal_size_mid 0.3
_exptl_crystal_size_min 0.25
_refine_diff_density_max 0.169
_refine_diff_density_min -0.138
_refine_ls_abs_structure_details 'Flack H D (1983), Acta Cryst. A39, 876-881'
_refine_ls_abs_structure_Flack -0.2(8)
_refine_ls_extinction_method none
_refine_ls_goodness_of_fit_ref 1.068
_refine_ls_hydrogen_treatment mixed
_refine_ls_matrix_type full
_refine_ls_number_parameters 167
_refine_ls_number_reflns 2749
_refine_ls_number_restraints 1
_refine_ls_restrained_S_all 1.068
_refine_ls_R_factor_all 0.0279
_refine_ls_R_factor_gt 0.0270
_refine_ls_shift/su_max 0.000
_refine_ls_shift/su_mean 0.000
_refine_ls_structure_factor_coef Fsqd
_refine_ls_weighting_details 'calc w=1/[\s^2^(Fo^2^)+(0.0353P)^2^+0.0914P] where P=(Fo^2^+2Fc^2^)/3'
_refine_ls_weighting_scheme calc
_refine_ls_wR_factor_gt 0.0686
_refine_ls_wR_factor_ref 0.0695
_reflns_number_gt 2686
_reflns_number_total 2749
_reflns_threshold_expression I>2\s(I)
_cod_data_source_file so5040.cif
_cod_data_source_block 9a
_cod_original_sg_symbol_H-M 'P 21'
_cod_database_code 2104851
_cod_database_fobs_code 2104851

loop_
_symmetry_equiv_pos_as_xyz
'x, y, z'
'-x, y+1/2, -z'

loop_
_atom_site_type_symbol
_atom_site_label
_atom_site_fract_x
_atom_site_fract_y
_atom_site_fract_z
_atom_site_U_iso_or_equiv
_atom_site_adp_type
_atom_site_calc_flag
_atom_site_refinement_flags
_atom_site_occupancy
_atom_site_disorder_assembly
_atom_site_disorder_group
N N1 0.47099(17) 0.40434(9) 0.63512(9) 0.0209(2) Uani d . 1 . .
C C2 0.3039(2) 0.44530(11) 0.55118(10) 0.0199(2) Uani d . 1 . .
C C3 0.27201(19) 0.34395(10) 0.44400(10) 0.0191(2) Uani d . 1 . .
H H3 0.4207 0.3426 0.3995 0.023 Uiso calc R 1 . .
N N4 0.24194(17) 0.21113(9) 0.49905(9) 0.02125(19) Uani d . 1 . .
C C5 0.39540(19) 0.16963(11) 0.59163(10) 0.0196(2) Uani d . 1 . .
C C6 0.58621(18) 0.27321(10) 0.62341(10) 0.0188(2) Uani d . 1 . .
H H6 0.6988 0.2767 0.5561 0.023 Uiso calc R 1 . .
C C7 0.7233(2) 0.25498(11) 0.74796(10) 0.0242(2) Uani d . 1 . .
H H7A 0.8687 0.2048 0.7377 0.029 Uiso calc R 1 . .
H H7B 0.6271 0.2095 0.8078 0.029 Uiso calc R 1 . .
C C8 0.7782(2) 0.39800(12) 0.78970(11) 0.0262(2) Uani d . 1 . .
H H8A 0.9171 0.4321 0.7495 0.031 Uiso calc R 1 . .
H H8B 0.8061 0.4027 0.8796 0.031 Uiso calc R 1 . .
C C9 0.5543(2) 0.47610(12) 0.74836(10) 0.0240(2) Uani d . 1 . .
H H9A 0.4363 0.4737 0.8118 0.029 Uiso calc R 1 . .
H H9B 0.5920 0.5681 0.7298 0.029 Uiso calc R 1 . .
C C10 0.0722(2) 0.37830(12) 0.34892(10) 0.0231(2) Uani d . 1 . .
H H10A -0.0782 0.3488 0.3805 0.028 Uiso calc R 1 . .
H H10B 0.0646 0.4743 0.3390 0.028 Uiso calc R 1 . .
C C11 0.10575(19) 0.31493(11) 0.22284(10) 0.0211(2) Uani d . 1 . .
C C12 -0.0579(2) 0.22343(12) 0.17195(11) 0.0257(2) Uani d . 1 . .
H H12 -0.1924 0.2018 0.2153 0.031 Uiso calc R 1 . .
C C13 -0.0217(2) 0.16398(13) 0.05655(12) 0.0312(3) Uani d . 1 . .
H H13 -0.1327 0.1035 0.0234 0.037 Uiso calc R 1 . .
C C14 0.1776(2) 0.19435(14) -0.00865(11) 0.0326(3) Uani d . 1 . .
H H14 0.2024 0.1536 -0.0850 0.039 Uiso calc R 1 . .
C C15 0.3411(2) 0.28627(15) 0.04063(11) 0.0316(3) Uani d . 1 . .
H H15 0.4753 0.3075 -0.0033 0.038 Uiso calc R 1 . .
C C16 0.3055(2) 0.34645(12) 0.15475(11) 0.0258(2) Uani d . 1 . .
H H16 0.4153 0.4084 0.1865 0.031 Uiso calc R 1 . .
O O2 0.19509(14) 0.55179(8) 0.55813(7) 0.02473(18) Uani d . 1 . .
O O5 0.38324(14) 0.06290(8) 0.64613(8) 0.02643(19) Uani d . 1 . .
H H4 0.112(3) 0.1635(17) 0.4789(14) 0.033(4) Uiso d . 1 . .

loop_
_atom_site_aniso_label
_atom_site_aniso_U_11
_atom_site_aniso_U_22
_atom_site_aniso_U_33
_atom_site_aniso_U_12
_atom_site_aniso_U_13
_atom_site_aniso_U_23
N1 0.0259(5) 0.0164(4) 0.0203(4) 0.0022(3) -0.0001(4) -0.0014(3)
C2 0.0222(5) 0.0185(5) 0.0194(5) 0.0000(4) 0.0038(4) 0.0025(4)
C3 0.0210(5) 0.0168(5) 0.0196(5) 0.0022(4) 0.0018(4) 0.0012(4)
N4 0.0214(4) 0.0172(4) 0.0250(5) -0.0016(4) -0.0016(3) 0.0011(3)
C5 0.0197(5) 0.0178(5) 0.0215(5) 0.0011(4) 0.0028(4) -0.0009(4)
C6 0.0191(5) 0.0167(5) 0.0207(5) 0.0014(4) 0.0016(4) 0.0003(4)
C7 0.0255(5) 0.0216(5) 0.0250(5) 0.0018(4) -0.0047(4) -0.0002(4)
C8 0.0269(5) 0.0249(6) 0.0263(6) -0.0025(5) -0.0033(5) -0.0027(5)
C9 0.0292(6) 0.0198(5) 0.0228(5) -0.0002(4) -0.0005(4) -0.0035(4)
C10 0.0228(5) 0.0252(6) 0.0214(5) 0.0042(4) -0.0002(4) 0.0028(4)
C11 0.0211(5) 0.0210(5) 0.0211(5) 0.0038(4) -0.0012(4) 0.0047(4)
C12 0.0229(5) 0.0263(6) 0.0273(6) -0.0009(4) -0.0034(4) 0.0050(4)
C13 0.0349(6) 0.0277(6) 0.0300(6) -0.0004(5) -0.0111(5) -0.0006(5)
C14 0.0393(6) 0.0374(7) 0.0205(5) 0.0086(6) -0.0058(5) -0.0028(5)
C15 0.0288(6) 0.0438(7) 0.0223(6) 0.0027(5) 0.0031(5) 0.0033(5)
C16 0.0249(5) 0.0294(6) 0.0229(5) -0.0037(4) -0.0004(4) 0.0032(5)
O2 0.0286(4) 0.0187(4) 0.0270(4) 0.0059(3) 0.0021(3) 0.0000(3)
O5 0.0269(4) 0.0189(4) 0.0333(4) -0.0013(3) -0.0009(3) 0.0059(3)

loop_
_atom_type_symbol
_atom_type_description
_atom_type_scat_dispersion_real
_atom_type_scat_dispersion_imag
_atom_type_scat_source
C C 0.0033 0.0016 'International Tables Vol C Tables 4.2.6.8 and 6.1.1.4'
H H 0.0000 0.0000 'International Tables Vol C Tables 4.2.6.8 and 6.1.1.4'
N N 0.0061 0.0033 'International Tables Vol C Tables 4.2.6.8 and 6.1.1.4'
O O 0.0106 0.0060 'International Tables Vol C Tables 4.2.6.8 and 6.1.1.4'

loop_
_geom_angle_atom_site_label_1
_geom_angle_atom_site_label_2
_geom_angle_atom_site_label_3
_geom_angle_site_symmetry_1
_geom_angle_site_symmetry_3
_geom_angle
_geom_angle_publ_flag
C2 N1 C9 . . 126.41(10) ?
C2 N1 C6 . . 121.06(9) ?
C9 N1 C6 . . 112.48(9) ?
O2 C2 N1 . . 124.13(10) ?
O2 C2 C3 . . 125.11(10) ?
N1 C2 C3 . . 110.73(9) ?
N4 C3 C10 . . 112.29(9) ?
N4 C3 C2 . . 108.21(8) ?
C10 C3 C2 . . 114.07(9) ?
N4 C3 H3 . . 107.3 ?
C10 C3 H3 . . 107.3 ?
C2 C3 H3 . . 107.3 ?
C5 N4 C3 . . 119.52(9) ?
C5 N4 H4 . . 120.1(10) ?
C3 N4 H4 . . 119.8(10) ?
O5 C5 N4 . . 124.95(10) ?
O5 C5 C6 . . 123.04(10) ?
N4 C5 C6 . . 112.00(9) ?
N1 C6 C5 . . 108.75(8) ?
N1 C6 C7 . . 103.90(8) ?
C5 C6 C7 . . 116.03(9) ?
N1 C6 H6 . . 109.3 ?
C5 C6 H6 . . 109.3 ?
C7 C6 H6 . . 109.3 ?
C6 C7 C8 . . 103.35(9) ?
C6 C7 H7A . . 111.1 ?
C8 C7 H7A . . 111.1 ?
C6 C7 H7B . . 111.1 ?
C8 C7 H7B . . 111.1 ?
H7A C7 H7B . . 109.1 ?
C7 C8 C9 . . 104.08(9) ?
C7 C8 H8A . . 110.9 ?
C9 C8 H8A . . 110.9 ?
C7 C8 H8B . . 110.9 ?
C9 C8 H8B . . 110.9 ?
H8A C8 H8B . . 109.0 ?
N1 C9 C8 . . 102.47(9) ?
N1 C9 H9A . . 111.3 ?
C8 C9 H9A . . 111.3 ?
N1 C9 H9B . . 111.3 ?
C8 C9 H9B . . 111.3 ?
H9A C9 H9B . . 109.2 ?
C11 C10 C3 . . 112.66(9) ?
C11 C10 H10A . . 109.1 ?
C3 C10 H10A . . 109.1 ?
C11 C10 H10B . . 109.1 ?
C3 C10 H10B . . 109.1 ?
H10A C10 H10B . . 107.8 ?
C12 C11 C16 . . 118.37(11) ?
C12 C11 C10 . . 121.40(10) ?
C16 C11 C10 . . 120.22(10) ?
C11 C12 C13 . . 120.62(11) ?
C11 C12 H12 . . 119.7 ?
C13 C12 H12 . . 119.7 ?
C14 C13 C12 . . 120.42(12) ?
C14 C13 H13 . . 119.8 ?
C12 C13 H13 . . 119.8 ?
C13 C14 C15 . . 119.51(12) ?
C13 C14 H14 . . 120.2 ?
C15 C14 H14 . . 120.2 ?
C16 C15 C14 . . 120.37(12) ?
C16 C15 H15 . . 119.8 ?
C14 C15 H15 . . 119.8 ?
C15 C16 C11 . . 120.68(11) ?
C15 C16 H16 . . 119.7 ?
C11 C16 H16 . . 119.7 ?

loop_
_geom_bond_atom_site_label_1
_geom_bond_atom_site_label_2
_geom_bond_site_symmetry_2
_geom_bond_distance
_geom_bond_publ_flag
N1 C2 . 1.3358(14) ?
N1 C9 . 1.4693(14) ?
N1 C6 . 1.4747(13) ?
C2 O2 . 1.2355(13) ?
C2 C3 . 1.5384(15) ?
C3 N4 . 1.4706(13) ?
C3 C10 . 1.5219(15) ?
C3 H3 . 0.9800 ?
N4 C5 . 1.3511(14) ?
N4 H4 . 0.890(17) ?
C5 O5 . 1.2235(14) ?
C5 C6 . 1.5215(15) ?
C6 C7 . 1.5218(14) ?
C6 H6 . 0.9800 ?
C7 C8 . 1.5312(16) ?
C7 H7A . 0.9700 ?
C7 H7B . 0.9700 ?
C8 C9 . 1.5313(16) ?
C8 H8A . 0.9700 ?
C8 H8B . 0.9700 ?
C9 H9A . 0.9700 ?
C9 H9B . 0.9700 ?
C10 C11 . 1.5115(15) ?
C10 H10A . 0.9700 ?
C10 H10B . 0.9700 ?
C11 C12 . 1.3937(16) ?
C11 C16 . 1.4008(15) ?
C12 C13 . 1.3949(18) ?
C12 H12 . 0.9300 ?
C13 C14 . 1.379(2) ?
C13 H13 . 0.9300 ?
C14 C15 . 1.390(2) ?
C14 H14 . 0.9300 ?
C15 C16 . 1.3854(17) ?
C15 H15 . 0.9300 ?
C16 H16 . 0.9300 ?

loop_
_geom_hbond_atom_site_label_D
_geom_hbond_atom_site_label_H
_geom_hbond_atom_site_label_A
_geom_hbond_site_symmetry_A
_geom_hbond_distance_DH
_geom_hbond_distance_HA
_geom_hbond_distance_DA
_geom_hbond_angle_DHA
N4 H4 O2 2_546 0.890(17) 2.083(17) 2.9721(12) 176.9(14)

loop_
_cod_related_entry_id
_cod_related_entry_database
_cod_related_entry_code
1 ChemSpider 391657
